data_7156924
loop_
_publ_author_name
'Jaiswal, Yogesh'
'Kumar, Yogesh'
'Kumar, Amit'

_publ_section_title
;
 The palladium(ii)-catalyzed regioselective ortho-C-H
 bromination/iodination of arylacetamides with in situ generated imidic
 acid as the directing group: mechanistic exploration.
;
_journal_issue 28
_journal_name_full 'Organic &amp; biomolecular chemistry'
_journal_page_first 6809
_journal_page_last 6820
_journal_paper_doi 10.1039/c9ob01082c
_journal_volume 17
_journal_year 2019
_chemical_formula_moiety 'C9 H8 Br N O3'
_chemical_formula_sum 'C9 H8 Br N O3'
_chemical_formula_weight 258.07
_space_group_crystal_system monoclinic
_space_group_IT_number 14
_space_group_name_Hall '-P 2ybc'
_space_group_name_H-M_alt 'P 1 21/c 1'
_symmetry_space_group_name_Hall '-P 2ybc'
_symmetry_space_group_name_H-M 'P 1 21/c 1'
_atom_sites_solution_hydrogens geom
_audit_creation_method SHELXL-2014/7
_audit_update_record
;
2019-04-10 deposited with the CCDC.    2019-06-18 downloaded from the CCDC.
;
_cell_angle_alpha 90
_cell_angle_beta 100.591(9)
_cell_angle_gamma 90
_cell_formula_units_Z 4
_cell_length_a 11.507(4)
_cell_length_b 4.8430(18)
_cell_length_c 17.180(6)
_cell_measurement_reflns_used 2673
_cell_measurement_temperature 298(2)
_cell_measurement_theta_max 22.42
_cell_measurement_theta_min 2.73
_cell_volume 941.1(6)
_computing_cell_refinement 'Bruker SAINT'
_computing_data_collection 'Bruker APEX2'
_computing_data_reduction 'Bruker SAINT'
_computing_molecular_graphics 'Bruker SHELXTL'
_computing_publication_material 'Bruker SHELXTL'
_computing_structure_refinement 'SHELXL-2014 (Sheldrick 2014)'
_computing_structure_solution 'SHELXS-97 (Sheldrick 2008)'
_diffrn_ambient_temperature 298(2)
_diffrn_measured_fraction_theta_full 0.994
_diffrn_measured_fraction_theta_max 0.994
_diffrn_measurement_device_type 'Bruker APEX-II CCD'
_diffrn_measurement_method '\f and \w scans'
_diffrn_radiation_type MoK\a
_diffrn_radiation_wavelength 0.71073
_diffrn_reflns_av_R_equivalents 0.0923
_diffrn_reflns_av_unetI/netI 0.0706
_diffrn_reflns_Laue_measured_fraction_full 0.994
_diffrn_reflns_Laue_measured_fraction_max 0.994
_diffrn_reflns_limit_h_max 13
_diffrn_reflns_limit_h_min -13
_diffrn_reflns_limit_k_max 5
_diffrn_reflns_limit_k_min -5
_diffrn_reflns_limit_l_max 20
_diffrn_reflns_limit_l_min -20
_diffrn_reflns_number 9914
_diffrn_reflns_point_group_measured_fraction_full 0.994
_diffrn_reflns_point_group_measured_fraction_max 0.994
_diffrn_reflns_theta_full 24.839
_diffrn_reflns_theta_max 24.839
_diffrn_reflns_theta_min 2.732
_exptl_absorpt_coefficient_mu 4.346
_exptl_crystal_colour COLOURLESS
_exptl_crystal_density_diffrn 1.821
_exptl_crystal_description BLOCK
_exptl_crystal_F_000 512
_exptl_crystal_size_max 0.300
_exptl_crystal_size_mid 0.300
_exptl_crystal_size_min 0.300
_refine_diff_density_max 0.395
_refine_diff_density_min -0.374
_refine_diff_density_rms 0.089
_refine_ls_extinction_method none
_refine_ls_goodness_of_fit_ref 1.022
_refine_ls_hydrogen_treatment constr
_refine_ls_matrix_type full
_refine_ls_number_parameters 127
_refine_ls_number_reflns 1617
_refine_ls_number_restraints 0
_refine_ls_restrained_S_all 1.022
_refine_ls_R_factor_all 0.1020
_refine_ls_R_factor_gt 0.0485
_refine_ls_shift/su_max 0.000
_refine_ls_shift/su_mean 0.000
_refine_ls_structure_factor_coef Fsqd
_refine_ls_weighting_details 'w=1/[\s^2^(Fo^2^)+(0.0272P)^2^+1.3371P] where P=(Fo^2^+2Fc^2^)/3'
_refine_ls_weighting_scheme calc
_refine_ls_wR_factor_gt 0.0749
_refine_ls_wR_factor_ref 0.0894
_reflns_Friedel_coverage 0.000
_reflns_number_gt 1029
_reflns_number_total 1617
_reflns_threshold_expression 'I > 2\s(I)'
_cod_data_source_file c9ob01082c2.cif
_cod_data_source_block M_a
_cod_depositor_comments 'Adding full bibliography for 7156924--7156925.cif.'
_cod_database_code 7156924
_shelx_shelxl_version_number 2014/7
_shelx_space_group_comment
;
The symmetry employed for this shelxl refinement is uniquely defined
by the following loop, which should always be used as a source of
symmetry information in preference to the above space-group names.
They are only intended as comments.
;
_shelx_estimated_absorpt_t_min 0.356
_shelx_estimated_absorpt_t_max 0.356

loop_
_space_group_symop_operation_xyz
'x, y, z'
'-x, y+1/2, -z+1/2'
'-x, -y, -z'
'x, -y-1/2, z-1/2'

loop_
_atom_site_label
_atom_site_type_symbol
_atom_site_fract_x
_atom_site_fract_y
_atom_site_fract_z
_atom_site_U_iso_or_equiv
_atom_site_adp_type
_atom_site_occupancy
_atom_site_site_symmetry_order
_atom_site_calc_flag
_atom_site_refinement_flags_posn
_atom_site_refinement_flags_adp
Br01 Br 0.08894(5) 0.30897(13) 0.32121(3) 0.0582(3) Uani 1 1 d . .
O1 O 0.4107(3) 0.4890(7) 0.3264(2) 0.0454(10) Uani 1 1 d . .
O2 O 0.3260(3) 0.7997(8) 0.6268(2) 0.0527(10) Uani 1 1 d . .
O3 O 0.1373(3) 0.9473(8) 0.5739(2) 0.0564(11) Uani 1 1 d . .
N005 N 0.4013(3) 0.0501(8) 0.2834(2) 0.0420(11) Uani 1 1 d . .
H00A H 0.4282 0.0909 0.2413 0.050 Uiso 1 1 calc R U
H00B H 0.3835 -0.1181 0.2922 0.050 Uiso 1 1 calc R U
C006 C 0.3875(4) 0.2454(10) 0.3344(3) 0.0302(12) Uani 1 1 d . .
C007 C 0.2839(4) 0.3584(9) 0.4489(3) 0.0304(12) Uani 1 1 d . .
C008 C 0.2854(4) 0.6613(11) 0.5570(3) 0.0352(12) Uani 1 1 d . .
C009 C 0.1727(4) 0.7479(10) 0.5257(3) 0.0377(14) Uani 1 1 d . .
C00A C 0.1717(4) 0.4521(11) 0.4186(3) 0.0371(13) Uani 1 1 d . .
C00B C 0.3432(4) 0.4678(10) 0.5215(3) 0.0337(12) Uani 1 1 d . .
H00C H 0.4189 0.4096 0.5442 0.040 Uiso 1 1 calc R U
C00C C 0.3443(4) 0.1432(10) 0.4077(3) 0.0370(13) Uani 1 1 d . .
H00D H 0.2897 -0.0085 0.3927 0.044 Uiso 1 1 calc R U
H00E H 0.4113 0.0716 0.4449 0.044 Uiso 1 1 calc R U
C00D C 0.1131(4) 0.6496(11) 0.4557(3) 0.0401(14) Uani 1 1 d . .
H00F H 0.0375 0.7106 0.4338 0.048 Uiso 1 1 calc R U
C00E C 0.2259(5) 0.9459(13) 0.6432(3) 0.0605(17) Uani 1 1 d . .
H00G H 0.1962 0.8571 0.6862 0.073 Uiso 1 1 calc R U
H00H H 0.2481 1.1338 0.6589 0.073 Uiso 1 1 calc R U

loop_
_atom_site_aniso_label
_atom_site_aniso_U_11
_atom_site_aniso_U_22
_atom_site_aniso_U_33
_atom_site_aniso_U_23
_atom_site_aniso_U_13
_atom_site_aniso_U_12
Br01 0.0519(4) 0.0793(5) 0.0402(4) -0.0006(3) -0.0001(3) -0.0123(4)
O1 0.071(3) 0.0146(19) 0.059(2) 0.0030(17) 0.033(2) 0.0008(18)
O2 0.049(2) 0.072(3) 0.037(2) -0.012(2) 0.0090(18) 0.011(2)
O3 0.060(3) 0.062(3) 0.052(2) -0.002(2) 0.023(2) 0.021(2)
N005 0.060(3) 0.026(2) 0.046(3) -0.002(2) 0.026(2) -0.007(2)
C006 0.035(3) 0.026(3) 0.032(3) 0.000(2) 0.011(2) 0.003(2)
C007 0.034(3) 0.028(3) 0.031(3) 0.010(2) 0.010(2) 0.003(3)
C008 0.034(3) 0.042(3) 0.031(3) 0.007(3) 0.009(2) -0.003(3)
C009 0.038(3) 0.042(4) 0.039(3) 0.010(3) 0.024(3) 0.008(3)
C00A 0.040(3) 0.042(3) 0.030(3) 0.012(3) 0.010(3) -0.002(3)
C00B 0.029(3) 0.039(3) 0.033(3) 0.012(3) 0.007(2) 0.007(3)
C00C 0.046(3) 0.030(3) 0.037(3) 0.009(2) 0.013(3) 0.004(3)
C00D 0.028(3) 0.054(4) 0.040(3) 0.015(3) 0.009(3) 0.003(3)
C00E 0.068(4) 0.063(4) 0.054(4) -0.010(3) 0.020(4) 0.013(4)

loop_
_atom_type_symbol
_atom_type_description
_atom_type_scat_dispersion_real
_atom_type_scat_dispersion_imag
_atom_type_scat_source
C C 0.0033 0.0016 'International Tables Vol C Tables 4.2.6.8 and 6.1.1.4'
H H 0.0000 0.0000 'International Tables Vol C Tables 4.2.6.8 and 6.1.1.4'
Br Br -0.2901 2.4595 'International Tables Vol C Tables 4.2.6.8 and 6.1.1.4'
N N 0.0061 0.0033 'International Tables Vol C Tables 4.2.6.8 and 6.1.1.4'
O O 0.0106 0.0060 'International Tables Vol C Tables 4.2.6.8 and 6.1.1.4'

loop_
_geom_angle_atom_site_label_1
_geom_angle_atom_site_label_2
_geom_angle_atom_site_label_3
_geom_angle
C008 O2 C00E 104.9(4)
C009 O3 C00E 104.7(4)
C006 N005 H00A 120.0
C006 N005 H00B 120.0
H00A N005 H00B 120.0
O1 C006 N005 124.1(4)
O1 C006 C00C 121.3(4)
N005 C006 C00C 114.6(4)
C00A C007 C00B 118.6(5)
C00A C007 C00C 122.3(4)
C00B C007 C00C 119.2(4)
C00B C008 C009 122.7(5)
C00B C008 O2 127.7(4)
C009 C008 O2 109.7(5)
C00D C009 C008 121.8(5)
C00D C009 O3 128.3(5)
C008 C009 O3 109.9(5)
C007 C00A C00D 123.6(5)
C007 C00A Br01 119.8(4)
C00D C00A Br01 116.6(4)
C008 C00B C007 117.4(4)
C008 C00B H00C 121.3
C007 C00B H00C 121.3
C007 C00C C006 114.5(4)
C007 C00C H00D 108.6
C006 C00C H00D 108.6
C007 C00C H00E 108.6
C006 C00C H00E 108.6
H00D C00C H00E 107.6
C009 C00D C00A 116.0(5)
C009 C00D H00F 122.0
C00A C00D H00F 122.0
O3 C00E O2 108.6(4)
O3 C00E H00G 110.0
O2 C00E H00G 110.0
O3 C00E H00H 110.0
O2 C00E H00H 110.0
H00G C00E H00H 108.3

loop_
_geom_bond_atom_site_label_1
_geom_bond_atom_site_label_2
_geom_bond_distance
Br01 C00A 1.898(5)
O1 C006 1.223(5)
O2 C008 1.377(6)
O2 C00E 1.423(6)
O3 C009 1.381(6)
O3 C00E 1.418(6)
N005 C006 1.320(5)
N005 H00A 0.8600
N005 H00B 0.8600
C006 C00C 1.520(6)
C007 C00A 1.377(6)
C007 C00B 1.410(6)
C007 C00C 1.500(6)
C008 C00B 1.357(6)
C008 C009 1.375(6)
C009 C00D 1.357(7)
C00A C00D 1.391(7)
C00B H00C 0.9300
C00C H00D 0.9700
C00C H00E 0.9700
C00D H00F 0.9300
C00E H00G 0.9700
C00E H00H 0.9700

loop_
_geom_torsion_atom_site_label_1
_geom_torsion_atom_site_label_2
_geom_torsion_atom_site_label_3
_geom_torsion_atom_site_label_4
_geom_torsion
C00E O2 C008 C00B -171.5(5)
C00E O2 C008 C009 8.5(5)
C00B C008 C009 C00D -1.8(8)
O2 C008 C009 C00D 178.1(4)
C00B C008 C009 O3 -179.3(4)
O2 C008 C009 O3 0.6(5)
C00E O3 C009 C00D 173.2(5)
C00E O3 C009 C008 -9.5(5)
C00B C007 C00A C00D 0.0(7)
C00C C007 C00A C00D 179.4(4)
C00B C007 C00A Br01 -179.8(3)
C00C C007 C00A Br01 -0.4(6)
C009 C008 C00B C007 1.2(7)
O2 C008 C00B C007 -178.7(4)
C00A C007 C00B C008 -0.3(7)
C00C C007 C00B C008 -179.8(4)
C00A C007 C00C C006 73.8(6)
C00B C007 C00C C006 -106.8(5)
O1 C006 C00C C007 25.3(7)
N005 C006 C00C C007 -157.1(4)
C008 C009 C00D C00A 1.4(7)
O3 C009 C00D C00A 178.4(4)
C007 C00A C00D C009 -0.5(7)
Br01 C00A C00D C009 179.3(4)
C009 O3 C00E O2 14.8(6)
C008 O2 C00E O3 -14.5(6)
